data_2239580
loop_
_publ_author_name
'Shurdha, Endrit'
'Dees, Kelsey'
'Miller, Hannah A.'
'Iacono, Scott T.'
'Balaich, Gary J.'

_publ_section_title
;
 3-(4-Bromophenyl)cyclopent-2-en-1-one
;
_journal_coeditor_code MW2122
_journal_issue 6
_journal_name_full 'Acta Crystallographica Section E'
_journal_page_first o692
_journal_page_last o693
_journal_paper_doi 10.1107/S160053681401071X
_journal_volume 70
_journal_year 2014
_chemical_formula_iupac 'C11 H9 Br O'
_chemical_formula_moiety 'C11 H9 Br O'
_chemical_formula_sum 'C11 H9 Br O'
_chemical_formula_weight 237.09
_chemical_melting_point 127.0
_chemical_name_common 'bromophenyl enone'
_chemical_name_systematic
;
3-(4-Bromophenyl)cyclopent-2-en-1-one
;
_space_group_crystal_system monoclinic
_space_group_IT_number 14
_space_group_name_Hall '-P 2ybc'
_space_group_name_H-M_alt 'P 1 21/c 1'
_symmetry_space_group_name_Hall '-P 2ybc'
_symmetry_space_group_name_H-M 'P 1 21/c 1'
_atom_sites_solution_hydrogens geom
_atom_sites_solution_primary direct
_atom_sites_solution_secondary difmap
_cell_angle_alpha 90
_cell_angle_beta 107.4375(14)
_cell_angle_gamma 90
_cell_formula_units_Z 4
_cell_length_a 10.0219(12)
_cell_length_b 9.7818(11)
_cell_length_c 9.9945(12)
_cell_measurement_reflns_used 3089
_cell_measurement_temperature 100.(2)
_cell_measurement_theta_max 28.6013
_cell_measurement_theta_min 2.9792
_cell_volume 934.76(19)
_computing_cell_refinement '<i>SAINT</i>  (Bruker, 2013)'
_computing_data_collection '<i>APEX2</i> (Bruker, 2013)'
_computing_data_reduction '<i>SAINT</i>  (Bruker, 2013)'
_computing_molecular_graphics '<i>SHELXP</i> (Sheldrick, 2008) and Mercury (Macrae <i>et al.</i>, 2008)'
_computing_publication_material '<i>SHELXL</i> (Sheldrick, 2008)'
_computing_structure_refinement '<i>SHELXL-2013</i> (Sheldrick, 2008)'
_computing_structure_solution '<i>SHELXS-2013</i> (Sheldrick, 2008)'
_diffrn_ambient_temperature 100.(2)
_diffrn_detector_area_resol_mean 8.3333
_diffrn_measured_fraction_theta_full 0.997
_diffrn_measured_fraction_theta_max 0.997
_diffrn_measurement_device_type 'Bruker SMART APEX CCD'
_diffrn_measurement_method '\w scans'
_diffrn_radiation_monochromator graphite
_diffrn_radiation_type 'Mo K\a'
_diffrn_radiation_wavelength 0.71073
_diffrn_reflns_av_R_equivalents 0.0310
_diffrn_reflns_limit_h_max 13
_diffrn_reflns_limit_h_min -13
_diffrn_reflns_limit_k_max 13
_diffrn_reflns_limit_k_min -12
_diffrn_reflns_limit_l_max 13
_diffrn_reflns_limit_l_min -13
_diffrn_reflns_number 9994
_diffrn_reflns_theta_full 28.28
_diffrn_reflns_theta_max 28.28
_diffrn_reflns_theta_min 2.13
_exptl_absorpt_coefficient_mu 4.350
_exptl_absorpt_correction_T_max 0.75
_exptl_absorpt_correction_T_min 0.53
_exptl_absorpt_correction_type multi-scan
_exptl_absorpt_process_details 'SADABS (Bruker, 2013)'
_exptl_crystal_colour colourless
_exptl_crystal_density_diffrn 1.685
_exptl_crystal_density_method 'not measured'
_exptl_crystal_description 'rectangular prism'
_exptl_crystal_F_000 472
_exptl_crystal_size_max 0.300
_exptl_crystal_size_mid 0.130
_exptl_crystal_size_min 0.070
_refine_diff_density_max 0.352
_refine_diff_density_min -0.456
_refine_ls_extinction_method none
_refine_ls_goodness_of_fit_ref 1.021
_refine_ls_hydrogen_treatment constr
_refine_ls_matrix_type full
_refine_ls_number_parameters 118
_refine_ls_number_reflns 2316
_refine_ls_number_restraints 0
_refine_ls_restrained_S_all 1.021
_refine_ls_R_factor_all 0.0346
_refine_ls_R_factor_gt 0.0247
_refine_ls_shift/su_max 0.001
_refine_ls_shift/su_mean 0.000
_refine_ls_structure_factor_coef Fsqd
_refine_ls_weighting_details 'w=1/[\s^2^(Fo^2^)+(0.0233P)^2^+0.4987P] where P=(Fo^2^+2Fc^2^)/3'
_refine_ls_weighting_scheme calc
_refine_ls_wR_factor_gt 0.0532
_refine_ls_wR_factor_ref 0.0573
_reflns_number_gt 1917
_reflns_number_total 2316
_reflns_threshold_expression 'I > 2\s(I)'
_cod_data_source_file mw2122sup1.cif
_cod_data_source_block I
_cod_database_code 2239580
_cod_database_fobs_code 2239580

loop_
_space_group_symop_operation_xyz
'x, y, z'
'-x, y+1/2, -z+1/2'
'-x, -y, -z'
'x, -y-1/2, z-1/2'

loop_
_atom_site_type_symbol
_atom_site_label
_atom_site_fract_x
_atom_site_fract_y
_atom_site_fract_z
_atom_site_U_iso_or_equiv
_atom_site_adp_type
_atom_site_calc_flag
_atom_site_occupancy
Br Br1 -0.30717(2) 0.07926(2) 0.08100(2) 0.02888(8) Uani d 1
O O1 0.59890(14) 0.08928(13) 0.72449(14) 0.0228(3) Uani d 1
C C1 0.4771(2) 0.12867(19) 0.68736(19) 0.0181(4) Uani d 1
C C2 0.3642(2) 0.07755(19) 0.56825(19) 0.0181(4) Uani d 1
H H2 0.3743 0.0067 0.507 0.022 Uiso calc 1
C C3 0.2442(2) 0.14462(17) 0.55725(18) 0.0154(4) Uani d 1
C C4 0.2622(2) 0.24952(19) 0.67199(19) 0.0204(4) Uani d 1
H H4A 0.2025 0.2274 0.732 0.024 Uiso calc 1
H H4B 0.2377 0.342 0.6319 0.024 Uiso calc 1
C C5 0.4180(2) 0.2416(2) 0.7563(2) 0.0229(4) Uani d 1
H H5A 0.4655 0.3295 0.7519 0.027 Uiso calc 1
H H5B 0.4294 0.2194 0.8558 0.027 Uiso calc 1
C C6 0.10968(19) 0.12424(18) 0.44782(18) 0.0152(4) Uani d 1
C C7 0.0981(2) 0.03111(18) 0.33801(19) 0.0177(4) Uani d 1
H H7 0.1767 -0.0228 0.3368 0.021 Uiso calc 1
C C8 -0.0265(2) 0.01702(19) 0.23155(19) 0.0198(4) Uani d 1
H H8 -0.0338 -0.0465 0.1578 0.024 Uiso calc 1
C C9 -0.1403(2) 0.09624(19) 0.23345(19) 0.0187(4) Uani d 1
C C10 -0.1341(2) 0.18783(19) 0.34090(19) 0.0191(4) Uani d 1
H H10 -0.2135 0.2406 0.3416 0.023 Uiso calc 1
C C11 -0.0086(2) 0.20035(18) 0.44772(19) 0.0181(4) Uani d 1
H H11 -0.0029 0.2622 0.5225 0.022 Uiso calc 1

loop_
_atom_site_aniso_label
_atom_site_aniso_U_11
_atom_site_aniso_U_22
_atom_site_aniso_U_33
_atom_site_aniso_U_12
_atom_site_aniso_U_13
_atom_site_aniso_U_23
Br1 0.02309(12) 0.03472(13) 0.02207(11) 0.00371(9) -0.00349(8) -0.00033(8)
O1 0.0171(7) 0.0241(7) 0.0251(7) 0.0006(5) 0.0031(6) -0.0043(6)
C1 0.0187(10) 0.0163(8) 0.0192(9) -0.0016(7) 0.0054(8) -0.0006(7)
C2 0.0183(10) 0.0187(9) 0.0179(9) -0.0011(7) 0.0063(8) -0.0043(7)
C3 0.0189(9) 0.0134(8) 0.0157(8) -0.0017(7) 0.0077(7) 0.0018(6)
C4 0.0223(10) 0.0172(9) 0.0218(9) 0.0016(7) 0.0068(8) -0.0031(7)
C5 0.0239(10) 0.0203(9) 0.0226(9) 0.0004(8) 0.0039(8) -0.0071(8)
C6 0.0168(9) 0.0135(8) 0.0159(8) -0.0017(7) 0.0061(7) 0.0033(6)
C7 0.0169(10) 0.0175(8) 0.0202(9) 0.0012(7) 0.0078(8) 0.0007(7)
C8 0.0219(10) 0.0197(9) 0.0180(9) -0.0028(7) 0.0063(8) -0.0013(7)
C9 0.0167(10) 0.0215(9) 0.0161(9) -0.0004(7) 0.0021(7) 0.0053(7)
C10 0.0181(10) 0.0178(9) 0.0222(9) 0.0041(7) 0.0073(8) 0.0028(7)
C11 0.0211(10) 0.0166(8) 0.0177(9) 0.0011(7) 0.0076(8) 0.0009(7)

loop_
_atom_type_symbol
_atom_type_description
_atom_type_scat_dispersion_real
_atom_type_scat_dispersion_imag
_atom_type_scat_source
C C 0.0033 0.0016 'International Tables Vol C Tables 4.2.6.8 and 6.1.1.4'
H H 0.0000 0.0000 'International Tables Vol C Tables 4.2.6.8 and 6.1.1.4'
O O 0.0106 0.0060 'International Tables Vol C Tables 4.2.6.8 and 6.1.1.4'
Br Br -0.2901 2.4595 'International Tables Vol C Tables 4.2.6.8 and 6.1.1.4'

loop_
_geom_angle_atom_site_label_1
_geom_angle_atom_site_label_2
_geom_angle_atom_site_label_3
_geom_angle
O1 C1 C2 126.57(17)
O1 C1 C5 125.55(17)
C2 C1 C5 107.87(16)
C3 C2 C1 110.76(16)
C3 C2 H2 124.6
C1 C2 H2 124.6
C2 C3 C6 126.28(17)
C2 C3 C4 111.66(16)
C6 C3 C4 122.05(16)
C3 C4 C5 104.63(15)
C3 C4 H4A 110.8
C5 C4 H4A 110.8
C3 C4 H4B 110.8
C5 C4 H4B 110.8
H4A C4 H4B 108.9
C1 C5 C4 105.03(15)
C1 C5 H5A 110.7
C4 C5 H5A 110.7
C1 C5 H5B 110.7
C4 C5 H5B 110.7
H5A C5 H5B 108.8
C11 C6 C7 118.25(17)
C11 C6 C3 120.99(16)
C7 C6 C3 120.72(16)
C8 C7 C6 120.64(18)
C8 C7 H7 119.7
C6 C7 H7 119.7
C7 C8 C9 119.44(18)
C7 C8 H8 120.3
C9 C8 H8 120.3
C8 C9 C10 121.80(18)
C8 C9 Br1 118.07(14)
C10 C9 Br1 120.11(14)
C9 C10 C11 118.16(17)
C9 C10 H10 120.9
C11 C10 H10 120.9
C10 C11 C6 121.68(17)
C10 C11 H11 119.2
C6 C11 H11 119.2

loop_
_geom_bond_atom_site_label_1
_geom_bond_atom_site_label_2
_geom_bond_distance
Br1 C9 1.9022(19)
O1 C1 1.226(2)
C1 C2 1.463(3)
C1 C5 1.514(3)
C2 C3 1.346(3)
C2 H2 0.95
C3 C6 1.473(3)
C3 C4 1.509(2)
C4 C5 1.538(3)
C4 H4A 0.99
C4 H4B 0.99
C5 H5A 0.99
C5 H5B 0.99
C6 C11 1.399(3)
C6 C7 1.404(3)
C7 C8 1.383(3)
C7 H7 0.95
C8 C9 1.384(3)
C8 H8 0.95
C9 C10 1.386(3)
C10 C11 1.391(3)
C10 H10 0.95
C11 H11 0.95

loop_
_geom_hbond_atom_site_label_D
_geom_hbond_atom_site_label_H
_geom_hbond_atom_site_label_A
_geom_hbond_site_symmetry_A
_geom_hbond_distance_DH
_geom_hbond_distance_HA
_geom_hbond_distance_DA
_geom_hbond_angle_DHA
C2 H2 O1 3_656 0.95 2.58 3.465(2) 154
C7 H7 O1 3_656 0.95 2.58 3.484(3) 158
C10 H10 O1 4_465 0.95 2.52 3.377(2) 150

loop_
_geom_torsion_atom_site_label_1
_geom_torsion_atom_site_label_2
_geom_torsion_atom_site_label_3
_geom_torsion_atom_site_label_4
_geom_torsion
O1 C1 C2 C3 -179.48(18)
C5 C1 C2 C3 -0.5(2)
C1 C2 C3 C6 177.94(16)
C1 C2 C3 C4 -1.0(2)
C2 C3 C4 C5 2.0(2)
C6 C3 C4 C5 -176.98(16)
O1 C1 C5 C4 -179.30(18)
C2 C1 C5 C4 1.7(2)
C3 C4 C5 C1 -2.16(19)
C2 C3 C6 C11 179.84(18)
C4 C3 C6 C11 -1.3(3)
C2 C3 C6 C7 -2.4(3)
C4 C3 C6 C7 176.47(16)
C11 C6 C7 C8 1.1(3)
C3 C6 C7 C8 -176.78(16)
C6 C7 C8 C9 0.3(3)
C7 C8 C9 C10 -1.3(3)
C7 C8 C9 Br1 177.38(14)
C8 C9 C10 C11 0.9(3)
Br1 C9 C10 C11 -177.78(13)
C9 C10 C11 C6 0.5(3)
C7 C6 C11 C10 -1.5(3)
C3 C6 C11 C10 176.34(16)
